data_7249234
loop_
_publ_author_name
'Li, Shu-Xian'
'Bi, Chong-Yuan'
'Wang, Yu-Chen'
'Yang, Hong-Kun'
'Yu, Yang'
'Jing, Zhihong'
'He, Yuan-Chun'

_publ_section_title
;
 Two novel emissive Pb(ii) coordination polymers: syntheses, structures,
 properties and WLED application
;
_journal_issue 35
_journal_name_full CrystEngComm
_journal_page_first 4848
_journal_page_last 4854
_journal_paper_doi 10.1039/D4CE00607K
_journal_volume 26
_journal_year 2024
_chemical_formula_moiety 'C8 H4 N22 O2 Pb3'
_chemical_formula_sum 'C8 H4 N22 O2 Pb3'
_chemical_formula_weight 1061.90
_space_group_crystal_system orthorhombic
_space_group_IT_number 61
_space_group_name_Hall '-P 2ac 2ab'
_space_group_name_H-M_alt 'P b c a'
_atom_sites_solution_hydrogens difmap
_atom_sites_solution_primary iterative
_audit_creation_date 2024-07-22
_audit_creation_method
;
Olex2 1.5
(compiled 2023.03.06 svn.rbb2c1857 for OlexSys, GUI svn.r6748)
;
_audit_update_record
;
2024-07-26 deposited with the CCDC.	2024-08-02 downloaded from the CCDC.
;
_cell_angle_alpha 90
_cell_angle_beta 90
_cell_angle_gamma 90
_cell_formula_units_Z 4
_cell_length_a 7.3616(4)
_cell_length_b 14.2632(6)
_cell_length_c 19.3471(8)
_cell_measurement_reflns_used 5418
_cell_measurement_temperature 273.15
_cell_measurement_theta_max 31.99
_cell_measurement_theta_min 2.86
_cell_volume 2031.44(16)
_computing_cell_refinement 'SAINT V8.40A (Bruker, 2019)'
_computing_data_reduction 'SAINT V8.40A (Bruker, 2019)'
_computing_molecular_graphics 'Olex2 1.5 (Dolomanov et al., 2009)'
_computing_publication_material 'Olex2 1.5 (Dolomanov et al., 2009)'
_computing_structure_refinement 'SHELXL 2018/3 (Sheldrick, 2015)'
_computing_structure_solution 'olex2.solve 1.5 (Bourhis et al., 2015)'
_diffrn_ambient_temperature 273.15
_diffrn_measured_fraction_theta_full 0.996
_diffrn_measured_fraction_theta_max 0.996
_diffrn_measurement_device_type 'Bruker APEX-II CCD'
_diffrn_measurement_method '\f and \w scans'
_diffrn_radiation_type MoK\a
_diffrn_radiation_wavelength 0.71073
_diffrn_reflns_av_R_equivalents 0.0556
_diffrn_reflns_av_unetI/netI 0.0231
_diffrn_reflns_Laue_measured_fraction_full 0.996
_diffrn_reflns_Laue_measured_fraction_max 0.996
_diffrn_reflns_limit_h_max 8
_diffrn_reflns_limit_h_min -8
_diffrn_reflns_limit_k_max 16
_diffrn_reflns_limit_k_min -16
_diffrn_reflns_limit_l_max 22
_diffrn_reflns_limit_l_min -23
_diffrn_reflns_number 20783
_diffrn_reflns_point_group_measured_fraction_full 0.996
_diffrn_reflns_point_group_measured_fraction_max 0.996
_diffrn_reflns_theta_full 25.000
_diffrn_reflns_theta_max 25.026
_diffrn_reflns_theta_min 2.105
_diffrn_source_current 30.0
_diffrn_source_power 1.5
_diffrn_source_voltage 50.0
_diffrn_standards_number 0
_exptl_absorpt_coefficient_mu 24.867
_exptl_absorpt_correction_T_max 0.0725
_exptl_absorpt_correction_T_min 0.0228
_exptl_absorpt_correction_type analytical
_exptl_absorpt_process_details
;
SADABS-2016/2 (Bruker,2016/2) was used for absorption correction.
wR2(int) was 0.1482 before and 0.0636 after correction.
The Ratio of minimum to maximum transmission is 0.3145.
The \l/2 correction factor is Not present.
;
_exptl_crystal_colour colourless
_exptl_crystal_colour_primary colourless
_exptl_crystal_density_diffrn 3.472
_exptl_crystal_description block
_exptl_crystal_F_000 1872
_exptl_crystal_size_max 0.15
_exptl_crystal_size_mid 0.14
_exptl_crystal_size_min 0.104
_refine_diff_density_max 3.452
_refine_diff_density_min -1.187
_refine_diff_density_rms 0.322
_refine_ls_extinction_method none
_refine_ls_goodness_of_fit_ref 1.088
_refine_ls_hydrogen_treatment constr
_refine_ls_matrix_type full
_refine_ls_number_parameters 170
_refine_ls_number_reflns 1785
_refine_ls_number_restraints 2
_refine_ls_restrained_S_all 1.103
_refine_ls_R_factor_all 0.0728
_refine_ls_R_factor_gt 0.0523
_refine_ls_shift/su_max 0.000
_refine_ls_shift/su_mean 0.000
_refine_ls_structure_factor_coef Fsqd
_refine_ls_weighting_details 'w=1/[\s^2^(Fo^2^)+(0.0702P)^2^+119.9979P] where P=(Fo^2^+2Fc^2^)/3'
_refine_ls_weighting_scheme calc
_refine_ls_wR_factor_gt 0.1535
_refine_ls_wR_factor_ref 0.1696
_reflns_Friedel_coverage 0.000
_reflns_number_gt 1315
_reflns_number_total 1785
_reflns_threshold_expression 'I > 2\s(I)'
_cod_data_source_file d4ce00607k2.cif
_cod_data_source_block Pb1
_cod_depositor_comments 'Adding full bibliography for 7249234--7249235.cif.'
_cod_database_code 7249234
_shelx_shelxl_version_number 2018/3
_shelx_space_group_comment
;
The symmetry employed for this shelxl refinement is uniquely defined
by the following loop, which should always be used as a source of
symmetry information in preference to the above space-group names.
They are only intended as comments.
;
_shelx_estimated_absorpt_t_max 0.182
_shelx_estimated_absorpt_t_min 0.118
_olex2_refinement_description
;
1. Fixed Uiso
 At 1.5 times of:
  All O(H,H) groups
2. Restrained distances
 Pb2-N9 \\sim Pb3-N9
 with sigma of 0.02
 Pb2-N8 \\sim Pb3-N8
 with sigma of 0.02
3. Uiso/Uaniso restraints and constraints
Uanis(Pb3) = Uanis(Pb2)
4. Others
 Sof(Pb3)=0.5*(1-FVAR(2))
 Sof(Pb2)=0.5*FVAR(2)
5.a Free rotating group:
 O1W(H1WA,H1WB)
;
_olex2_submission_special_instructions 'No special instructions were received'

loop_
_space_group_symop_operation_xyz
'x, y, z'
'-x+1/2, -y, z+1/2'
'-x, y+1/2, -z+1/2'
'x+1/2, -y+1/2, -z'
'-x, -y, -z'
'x-1/2, y, -z-1/2'
'x, -y-1/2, z-1/2'
'-x-1/2, y-1/2, z'

loop_
_atom_site_label
_atom_site_type_symbol
_atom_site_fract_x
_atom_site_fract_y
_atom_site_fract_z
_atom_site_U_iso_or_equiv
_atom_site_adp_type
_atom_site_occupancy
_atom_site_site_symmetry_order
_atom_site_calc_flag
_atom_site_refinement_flags_posn
_atom_site_refinement_flags_adp
_atom_site_refinement_flags_occupancy
_atom_site_disorder_assembly
_atom_site_disorder_group
Pb1 Pb 0.08251(11) 0.41354(5) 0.59274(3) 0.0347(3) Uani 1 1 d . . . . .
N1 N 0.179(2) 0.2435(11) 0.5573(8) 0.035(4) Uani 1 1 d . . . . .
C1 C 0.249(3) 0.2330(11) 0.4932(7) 0.024(4) Uani 1 1 d . . . . .
Pb2 Pb 0.0977(5) 0.42709(14) 0.22476(11) 0.0214(6) Uani 0.356(3) 1 d D . P A 1
N2 N 0.211(2) 0.1605(10) 0.5904(8) 0.038(4) Uani 1 1 d . . . . .
C2 C 0.236(3) 0.3061(13) 0.4413(9) 0.030(4) Uani 1 1 d . . . . .
Pb3 Pb 0.1799(11) 0.4347(4) 0.2278(3) 0.0214(6) Uani 0.144(3) 1 d D . P A 2
N3 N 0.289(2) 0.1023(11) 0.5447(9) 0.042(4) Uani 1 1 d . . . . .
C3 C 0.240(3) 0.3109(12) 0.3713(9) 0.032(4) Uani 1 1 d . . . . .
N4 N 0.319(2) 0.1456(11) 0.4849(8) 0.036(4) Uani 1 1 d . . . . .
C4 C 0.257(3) 0.2379(13) 0.3167(8) 0.031(4) Uani 1 1 d . . . . .
N5 N 0.325(3) 0.1534(11) 0.3251(8) 0.038(4) Uani 1 1 d . . . . .
N6 N 0.319(3) 0.1127(12) 0.2611(8) 0.046(5) Uani 1 1 d . . . . .
N7 N 0.240(3) 0.1690(12) 0.2193(9) 0.052(5) Uani 1 1 d . . . . .
N8 N 0.204(3) 0.2559(12) 0.2527(9) 0.051(5) Uani 1 1 d D . . . .
N9 N 0.197(3) 0.3969(12) 0.3518(8) 0.045(4) Uani 1 1 d D . . . .
N10 N 0.187(3) 0.4491(12) 0.4091(8) 0.044(4) Uani 1 1 d . . . . .
N11 N 0.204(2) 0.3958(10) 0.4641(8) 0.035(4) Uani 1 1 d . . . . .
O1W O 0.468(3) 0.4378(18) 0.6048(12) 0.084(6) Uani 1 1 d G . . . .
H1WA H 0.475826 0.461480 0.645055 0.127 Uiso 1 1 d G U . . .
H1WB H 0.462488 0.379037 0.611750 0.127 Uiso 1 1 d G U . . .

loop_
_atom_site_aniso_label
_atom_site_aniso_U_11
_atom_site_aniso_U_22
_atom_site_aniso_U_33
_atom_site_aniso_U_23
_atom_site_aniso_U_13
_atom_site_aniso_U_12
Pb1 0.0515(5) 0.0282(4) 0.0243(4) -0.0030(2) 0.0011(3) 0.0006(3)
N1 0.046(10) 0.031(8) 0.028(8) 0.008(7) 0.011(7) 0.007(8)
C1 0.040(10) 0.022(8) 0.010(7) 0.002(6) -0.002(7) -0.001(8)
Pb2 0.0304(17) 0.0205(7) 0.0134(7) 0.0047(5) -0.0027(11) -0.0083(11)
N2 0.055(12) 0.023(8) 0.035(9) 0.005(6) 0.011(8) 0.007(7)
C2 0.029(10) 0.031(9) 0.031(9) -0.001(8) -0.002(8) 0.001(8)
Pb3 0.0304(17) 0.0205(7) 0.0134(7) 0.0047(5) -0.0027(11) -0.0083(11)
N3 0.052(11) 0.026(8) 0.049(10) 0.016(8) 0.006(9) 0.011(8)
C3 0.038(11) 0.026(8) 0.031(9) 0.015(8) -0.004(9) 0.003(8)
N4 0.046(10) 0.039(9) 0.024(7) 0.001(7) 0.014(7) 0.013(8)
C4 0.037(10) 0.035(10) 0.020(8) 0.005(7) -0.003(8) -0.001(9)
N5 0.058(11) 0.032(8) 0.024(7) -0.004(6) -0.006(8) 0.006(8)
N6 0.074(14) 0.033(9) 0.032(9) 0.002(7) -0.019(9) 0.001(9)
N7 0.088(15) 0.039(10) 0.030(9) -0.003(8) 0.003(10) 0.005(10)
N8 0.089(15) 0.036(9) 0.027(8) -0.009(8) -0.002(9) 0.021(10)
N9 0.066(13) 0.040(9) 0.028(8) 0.005(7) 0.005(8) 0.010(9)
N10 0.069(13) 0.033(9) 0.031(9) 0.000(7) 0.010(8) 0.006(9)
N11 0.050(11) 0.025(7) 0.029(8) 0.004(7) 0.006(7) -0.001(7)
O1W 0.062(13) 0.101(16) 0.091(15) 0.018(12) 0.011(12) 0.011(13)

loop_
_atom_type_symbol
_atom_type_description
_atom_type_scat_dispersion_real
_atom_type_scat_dispersion_imag
_atom_type_scat_source
C C 0.0033 0.0016 'International Tables Vol C Tables 4.2.6.8 and 6.1.1.4'
H H 0.0000 0.0000 'International Tables Vol C Tables 4.2.6.8 and 6.1.1.4'
N N 0.0061 0.0033 'International Tables Vol C Tables 4.2.6.8 and 6.1.1.4'
O O 0.0106 0.0060 'International Tables Vol C Tables 4.2.6.8 and 6.1.1.4'
Pb Pb -3.3944 10.1111 'International Tables Vol C Tables 4.2.6.8 and 6.1.1.4'

loop_
_exptl_crystal_face_index_h
_exptl_crystal_face_index_k
_exptl_crystal_face_index_l
_exptl_crystal_face_perp_dist
0.00 0.00 -1.00 0.0070
1.00 0.00 0.00 0.0020
1.00 -1.00 -1.00 0.0290
-1.00 -1.00 1.00 0.1120
-1.00 0.00 -1.00 0.0920
-1.00 1.00 -1.00 0.0710
-1.00 1.00 1.00 0.1050
0.00 1.00 0.00 0.0350
0.00 -1.00 -1.00 0.0350
1.00 0.00 1.00 0.0510
1.00 -1.00 0.00 0.0370
0.00 -1.00 1.00 0.0780
-1.00 0.00 1.00 0.1560
0.00 0.00 1.00 0.0860

loop_
_geom_angle_atom_site_label_1
_geom_angle_atom_site_label_2
_geom_angle_atom_site_label_3
_geom_angle
_geom_angle_site_symmetry_1
_geom_angle_site_symmetry_3
_geom_angle_publ_flag
N1 Pb1 N5 91.0(5) . 4_456 ?
N1 Pb1 N10 147.1(5) . 5_566 ?
N1 Pb1 N11 64.9(4) . . ?
N4 Pb1 N1 75.5(5) 4_456 . ?
N4 Pb1 N5 72.3(5) 4_456 4_456 ?
N4 Pb1 N10 71.9(5) 4_456 5_566 ?
N4 Pb1 N11 71.1(5) 4_456 . ?
N5 Pb1 N10 75.6(5) 4_456 5_566 ?
N5 Pb1 N11 140.1(5) 4_456 . ?
N11 Pb1 N10 107.1(5) . 5_566 ?
C1 N1 Pb1 116.5(11) . . ?
C1 N1 N2 105.5(14) . . ?
N2 N1 Pb1 136.7(11) . . ?
N1 C1 C2 122.0(16) . . ?
N1 C1 N4 110.8(14) . . ?
N4 C1 C2 127.1(15) . . ?
N9 Pb2 N8 64.3(5) . . ?
N3 N2 N1 107.5(13) . . ?
C3 C2 C1 136.6(17) . . ?
C3 C2 N11 106.1(16) . . ?
N11 C2 C1 117.3(15) . . ?
N8 Pb3 N6 154.8(6) . 8_665 ?
N9 Pb3 N6 88.4(6) . 8_665 ?
N9 Pb3 N8 66.5(6) . . ?
N4 N3 N2 111.0(14) . . ?
C2 C3 C4 132.4(16) . . ?
N9 C3 C2 109.1(17) . . ?
N9 C3 C4 117.9(16) . . ?
C1 N4 Pb1 130.7(12) . 4_556 ?
N3 N4 Pb1 118.5(12) . 4_556 ?
N3 N4 C1 105.1(14) . . ?
N5 C4 C3 125.9(15) . . ?
N5 C4 N8 113.9(16) . . ?
N8 C4 C3 120.1(16) . . ?
C4 N5 Pb1 132.5(12) . 4_556 ?
C4 N5 N6 105.3(15) . . ?
N6 N5 Pb1 114.4(12) . 4_556 ?
N5 N6 Pb3 129.3(12) . 8_655 ?
N7 N6 Pb3 117.1(12) . 8_655 ?
N7 N6 N5 108.7(16) . . ?
N6 N7 N8 110.2(16) . . ?
C4 N8 Pb2 117.5(12) . . ?
C4 N8 Pb3 112.6(12) . . ?
C4 N8 N7 101.6(15) . . ?
N7 N8 Pb2 140.6(12) . . ?
N7 N8 Pb3 141.5(12) . . ?
C3 N9 Pb2 119.3(13) . . ?
C3 N9 Pb3 119.6(13) . . ?
C3 N9 N10 107.1(16) . . ?
N10 N9 Pb2 132.5(12) . . ?
N10 N9 Pb3 133.1(12) . . ?
N9 N10 Pb1 114.8(13) . 5_566 ?
N11 N10 Pb1 118.9(12) . 5_566 ?
N11 N10 N9 110.1(15) . . ?
C2 N11 Pb1 116.6(11) . . ?
N10 N11 Pb1 132.3(12) . . ?
N10 N11 C2 107.2(15) . . ?
H1WA O1W H1WB 104.5 . . ?

loop_
_geom_bond_atom_site_label_1
_geom_bond_atom_site_label_2
_geom_bond_distance
_geom_bond_site_symmetry_2
_geom_bond_publ_flag
Pb1 N1 2.617(16) . ?
Pb1 N4 2.592(15) 4_456 ?
Pb1 N5 2.652(17) 4_456 ?
Pb1 N10 2.789(18) 5_566 ?
Pb1 N11 2.656(15) . ?
N1 C1 1.35(2) . ?
N1 N2 1.37(2) . ?
C1 C2 1.45(2) . ?
C1 N4 1.36(2) . ?
Pb2 N8 2.620(17) . ?
Pb2 N9 2.601(16) . ?
N2 N3 1.34(2) . ?
C2 C3 1.36(3) . ?
C2 N11 1.37(2) . ?
Pb3 N6 2.618(18) 8_665 ?
Pb3 N8 2.602(18) . ?
Pb3 N9 2.462(17) . ?
N3 N4 1.33(2) . ?
C3 C4 1.49(3) . ?
C3 N9 1.32(2) . ?
C4 N5 1.31(2) . ?
C4 N8 1.32(2) . ?
N5 N6 1.37(2) . ?
N6 N7 1.28(2) . ?
N7 N8 1.42(2) . ?
N9 N10 1.34(2) . ?
N10 N11 1.31(2) . ?
O1W H1WA 0.8503 . ?
O1W H1WB 0.8501 . ?

loop_
_geom_torsion_atom_site_label_1
_geom_torsion_atom_site_label_2
_geom_torsion_atom_site_label_3
_geom_torsion_atom_site_label_4
_geom_torsion
_geom_torsion_site_symmetry_1
_geom_torsion_site_symmetry_2
_geom_torsion_site_symmetry_3
_geom_torsion_site_symmetry_4
_geom_torsion_publ_flag
Pb1 N1 C1 C2 -13(2) . . . . ?
Pb1 N1 C1 N4 170.4(12) . . . . ?
Pb1 N1 N2 N3 -168.6(14) . . . . ?
Pb1 N5 N6 Pb3 49(2) 4_556 . . 8_655 ?
Pb1 N5 N6 N7 -157.6(15) 4_556 . . . ?
Pb1 N10 N11 Pb1 -17(2) 5_566 . . . ?
Pb1 N10 N11 C2 138.8(13) 5_566 . . . ?
N1 C1 C2 C3 -156(2) . . . . ?
N1 C1 C2 N11 20(3) . . . . ?
N1 C1 N4 Pb1 -151.2(13) . . . 4_556 ?
N1 C1 N4 N3 1(2) . . . . ?
N1 N2 N3 N4 4(2) . . . . ?
C1 N1 N2 N3 -3(2) . . . . ?
C1 C2 C3 C4 1(4) . . . . ?
C1 C2 C3 N9 172(2) . . . . ?
C1 C2 N11 Pb1 -16(2) . . . . ?
C1 C2 N11 N10 -176.7(18) . . . . ?
Pb2 N9 N10 Pb1 24(2) . . . 5_566 ?
Pb2 N9 N10 N11 161.0(14) . . . . ?
N2 N1 C1 C2 177.9(17) . . . . ?
N2 N1 C1 N4 1(2) . . . . ?
N2 N3 N4 Pb1 153.4(13) . . . 4_556 ?
N2 N3 N4 C1 -3(2) . . . . ?
C2 C1 N4 Pb1 32(3) . . . 4_556 ?
C2 C1 N4 N3 -175.6(19) . . . . ?
C2 C3 C4 N5 -21(4) . . . . ?
C2 C3 C4 N8 160(2) . . . . ?
C2 C3 N9 Pb2 -162.5(14) . . . . ?
C2 C3 N9 Pb3 -178.2(14) . . . . ?
C2 C3 N9 N10 7(3) . . . . ?
Pb3 N6 N7 N8 163.2(14) 8_655 . . . ?
Pb3 N9 N10 Pb1 42(2) . . . 5_566 ?
Pb3 N9 N10 N11 179.7(14) . . . . ?
C3 C2 N11 Pb1 161.3(13) . . . . ?
C3 C2 N11 N10 1(2) . . . . ?
C3 C4 N5 Pb1 -32(3) . . . 4_556 ?
C3 C4 N5 N6 -178.2(19) . . . . ?
C3 C4 N8 Pb2 6(3) . . . . ?
C3 C4 N8 Pb3 20(2) . . . . ?
C3 C4 N8 N7 -178.6(18) . . . . ?
C3 N9 N10 Pb1 -143.8(14) . . . 5_566 ?
C3 N9 N10 N11 -6(2) . . . . ?
N4 C1 C2 C3 20(4) . . . . ?
N4 C1 C2 N11 -163.7(19) . . . . ?
C4 C3 N9 Pb2 10(3) . . . . ?
C4 C3 N9 Pb3 -6(3) . . . . ?
C4 C3 N9 N10 179.3(18) . . . . ?
C4 N5 N6 Pb3 -158.1(15) . . . 8_655 ?
C4 N5 N6 N7 -4(2) . . . . ?
N5 C4 N8 Pb2 -173.7(14) . . . . ?
N5 C4 N8 Pb3 -159.7(14) . . . . ?
N5 C4 N8 N7 2(3) . . . . ?
N5 N6 N7 N8 6(3) . . . . ?
N6 N7 N8 Pb2 169.3(18) . . . . ?
N6 N7 N8 Pb3 147.6(19) . . . . ?
N6 N7 N8 C4 -5(3) . . . . ?
N8 C4 N5 Pb1 147.5(16) . . . 4_556 ?
N8 C4 N5 N6 1(3) . . . . ?
N9 C3 C4 N5 169(2) . . . . ?
N9 C3 C4 N8 -11(3) . . . . ?
N9 N10 N11 Pb1 -152.7(14) . . . . ?
N9 N10 N11 C2 3(2) . . . . ?
N11 C2 C3 C4 -176(2) . . . . ?
N11 C2 C3 N9 -5(2) . . . . ?
